data_1525674
loop_
_publ_author_name
'Bernal, I.'
'Cetrullo, J.'
'Berhane, S.'

_publ_section_title
;
 The crystal and molecular structures of two derivatives of Werner's hexol
 cluster cation: (Co ((O H)2 Co (N H3)4)3) (N O3)5 (O H) * 4(H2 O) (I) and
 (Co ((O H)2 Co (N H3)4)3) (N O3)6 * 2(H2 O) (II)
;
_journal_name_full 'Journal of Coordination Chemistry'
_journal_page_first 185
_journal_page_last 205
_journal_volume 52
_journal_year 2000
_chemical_formula_sum 'Co4 H51 N17 O26'
_chemical_name_systematic '(Co ((O H)2 Co (N H3)4)3) (N O3)5 (O H) (H2 O)4'
_space_group_IT_number 14
_symmetry_space_group_name_Hall '-P 2yn'
_symmetry_space_group_name_H-M 'P 1 21/n 1'
_cell_angle_alpha 90
_cell_angle_beta 91.94
_cell_angle_gamma 90
_cell_formula_units_Z 4
_cell_length_a 11.789
_cell_length_b 13.855
_cell_length_c 21.534
_cell_volume 3515.274
_citation_journal_id_ASTM JCCMBQ
_cod_data_source_file Bernal_JCCMBQ_2000_857.cif
_cod_data_source_block H51Co4N17O26
_cod_original_sg_symbol_Hall '-P 2ybc (x-z,y,z)'
_cod_original_formula_sum 'H51 Co4 N17 O26'
_cod_database_code 1525674

loop_
_symmetry_equiv_pos_as_xyz
x,y,z
-x+1/2,y+1/2,-z+1/2
-x,-y,-z
x-1/2,-y-1/2,z-1/2

loop_
_atom_site_label
_atom_site_type_symbol
_atom_site_fract_x
_atom_site_fract_y
_atom_site_fract_z
_atom_site_occupancy
_atom_site_U_iso_or_equiv
O21 O-2 0.233 0.1629 0.8508 1 0.0
N15 N+5 0.574 -0.085 0.7061 1 0.0
N16 N+5 0.663 0.0483 0.3974 1 0.0
N9 N-3 0.371 0.351 0.5059 1 0.0
O22 O-2 0.682 0.374 0.9548 1 0.0
O13 O-2 0.4897 -0.035 0.7175 1 0.0
O24 O-2 0.067 0.38 0.522 1 0.0
O9 O-2 0.441 0.3651 0.3512 1 0.0
O2 O-2 0.3063 0.3342 0.6365 1 0.0
N2 N-3 0.093 0.179 0.7259 1 0.0
O1 O-2 0.3246 0.177 0.694 1 0.0
O7 O-2 0.498 0.4889 0.3997 1 0.0
N7 N-3 0.654 0.299 0.8174 1 0.0
O14 O-2 0.575 0.8275 0.7184 1 0.0
N12 N-3 0.611 0.1572 0.5404 1 0.0
O19 O-2 0.213 0.0238 0.8066 1 0.0
O10 O-2 0.859 0.476 0.6446 1 0.0
N3 N-3 0.08 0.362 0.6635 1 0.0
N4 N-3 0.155 0.199 0.6014 1 0.0
O3 O-2 0.4815 0.3137 0.7228 1 0.0
Co3 Co+3 0.6074 0.2259 0.7436 1 0.0
N13 N+5 0.455 0.4509 0.352 1 0.0
N11 N-3 0.602 0.33 0.475 1 0.0
N10 N-3 0.444 0.189 0.4431 1 0.0
N6 N-3 0.728 0.132 0.7573 1 0.0
Co4 Co+3 0.4928 0.2549 0.52058 1 0.0
O26 O-2 0.431 0.307 0.896 1 0.0
Co2 Co+3 0.197 0.2631 0.68 1 0.0
O17 O-2 0.733 0.0011 0.3657 1 0.0
O5 O-2 0.393 0.185 0.5725 1 0.0
O20 O-2 0.303 0.039 0.8963 1 0.0
O11 O-2 0.811 0.598 0.6002 1 0.0
N17 N+5 0.25 0.077 0.8497 1 0.0
N14 N+5 0.817 0.509 0.6 1 0.0
O18 O-2 0.683 0.1364 0.4002 1 0.0
O25 O-2 0.841 0.282 0.548 1 0.0
O4 O-2 0.5525 0.1607 0.6695 1 0.0
N8 N-3 0.497 0.1565 0.795 1 0.0
Co1 Co+3 0.4319 0.2473 0.64859 1 0.0
N5 N-3 0.71 0.2984 0.6912 1 0.0
O6 O-2 0.5346 0.3149 0.5976 1 0.0
O16 O-2 0.5839 0.0105 0.4234 1 0.0
N1 N-3 0.246 0.329 0.7573 1 0.0
O8 O-2 0.429 0.5021 0.3068 1 0.0
O12 O-2 0.778 0.468 0.5577 1 0.0
O23 O-2 0.888 0.14 0.6379 1 0.0
O15 O-2 0.659 -0.049 0.6856 1 0.0
